data_1511068
loop_
_publ_author_name
'Huang, Z.-X.'
'Zhang, H.'
'Cheng, W.-D.'

_publ_section_title
;
 Synthesis and crystal structure of borate oxide Co3 B O5
;
_journal_name_full 'Jiegon Huaxue'
_journal_page_first 97
_journal_page_last 99
_journal_volume 20
_journal_year 2001
_chemical_formula_sum 'B Co3 O5'
_chemical_name_systematic 'Co3 (B O3) O2'
_space_group_IT_number 55
_symmetry_space_group_name_Hall '-P 2 2ab'
_symmetry_space_group_name_H-M 'P b a m'
_cell_angle_alpha 90
_cell_angle_beta 90
_cell_angle_gamma 90
_cell_formula_units_Z 4
_cell_length_a 9.2963
_cell_length_b 11.948
_cell_length_c 2.9737
_cell_volume 330.295
_citation_journal_id_ASTM JHUADF
_cod_data_source_file boron0-1_160.cif
_cod_data_source_block B1Co3O5
_cod_original_cell_volume 330.2954
_cod_original_formula_sum 'B1 Co3 O5'
_cod_database_code 1511068

loop_
_symmetry_equiv_pos_as_xyz
x,y,z
-x,-y,z
x+1/2,-y+1/2,-z
-x+1/2,y+1/2,-z
-x,-y,-z
x,y,-z
-x-1/2,y-1/2,z
x-1/2,-y-1/2,z

loop_
_atom_site_label
_atom_site_type_symbol
_atom_site_fract_x
_atom_site_fract_y
_atom_site_fract_z
_atom_site_occupancy
_atom_site_U_iso_or_equiv
O2 O-2 0.3421 -0.0398 0.5 1 0.0
O3 O-2 0.1244 0.0793 0 1 0.0
Co4 Co+2 0 0 0.5 1 0.0
O5 O-2 0.3859 0.1415 0 1 0.0
Co1 Co+3 0.25851 0.11244 0.5 1 0.0
Co3 Co+2 0.5 0 0 1 0.0
O4 O-2 0.1639 0.2604 0.5 1 0.0
O1 O-2 0.3823 0.3606 0.5 1 0.0
Co2 Co+2 0.50454 0.27648 0 1 0.0
B1 B+3 0.2372 0.361 0.5 1 0.0
